data_4027059
loop_
_publ_author_name
'Jincan Zhao'
'Dongfang Qiu'
'Jianwu Shi'
'Hua Wang'

_publ_section_title
;
 Synthesis of Dithieno[2,3-b:4',3'-d]siloles and Their Selective
 Bromination
;
_journal_name_full 'Journal of Organic Chemistry'
_journal_page_first 2929
_journal_page_last 2934
_journal_paper_doi 10.1021/jo202111z
_journal_volume 77
_journal_year 2012
_chemical_formula_sum 'C16 H25 Br S2 Si3'
_chemical_formula_weight 445.66
_chemical_name_systematic
; 
 ? 
;
_space_group_IT_number 2
_symmetry_cell_setting triclinic
_symmetry_space_group_name_Hall '-P 1'
_symmetry_space_group_name_H-M 'P -1'
_atom_sites_solution_hydrogens geom
_atom_sites_solution_primary direct
_atom_sites_solution_secondary difmap
_audit_creation_method SHELXL-97
_cell_angle_alpha 98.458(11)
_cell_angle_beta 110.078(11)
_cell_angle_gamma 117.942(7)
_cell_formula_units_Z 4
_cell_length_a 13.753(7)
_cell_length_b 14.627(7)
_cell_length_c 14.647(12)
_cell_measurement_reflns_used 3177
_cell_measurement_temperature 296(2)
_cell_measurement_theta_max 23.53
_cell_measurement_theta_min 2.51
_cell_volume 2270(2)
_computing_cell_refinement 'Bruker SAINT'
_computing_data_collection 'Bruker APEX2'
_computing_data_reduction 'Bruker SAINT'
_computing_molecular_graphics 'Bruker SHELXTL'
_computing_publication_material 'Bruker SHELXTL'
_computing_structure_refinement 'SHELXL-97 (Sheldrick, 2008)'
_computing_structure_solution 'SHELXS-97 (Sheldrick, 2008)'
_diffrn_ambient_temperature 296(2)
_diffrn_measured_fraction_theta_full 0.989
_diffrn_measured_fraction_theta_max 0.989
_diffrn_measurement_device_type 'Bruker APEX-II CCD'
_diffrn_measurement_method '\f and \w scans'
_diffrn_radiation_monochromator graphite
_diffrn_radiation_source 'fine-focus sealed tube'
_diffrn_radiation_type MoK\a
_diffrn_radiation_wavelength 0.71073
_diffrn_reflns_av_R_equivalents 0.0363
_diffrn_reflns_av_sigmaI/netI 0.0742
_diffrn_reflns_limit_h_max 16
_diffrn_reflns_limit_h_min -16
_diffrn_reflns_limit_k_max 17
_diffrn_reflns_limit_k_min -16
_diffrn_reflns_limit_l_max 17
_diffrn_reflns_limit_l_min -17
_diffrn_reflns_number 11572
_diffrn_reflns_theta_full 25.00
_diffrn_reflns_theta_max 25.00
_diffrn_reflns_theta_min 1.70
_exptl_absorpt_coefficient_mu 2.149
_exptl_absorpt_correction_T_max 0.7388
_exptl_absorpt_correction_T_min 0.5845
_exptl_absorpt_correction_type multi-scan
_exptl_absorpt_process_details SADABS
_exptl_crystal_density_diffrn 1.304
_exptl_crystal_F_000 920
_exptl_crystal_size_max 0.28
_exptl_crystal_size_mid 0.24
_exptl_crystal_size_min 0.15
_refine_diff_density_max 0.844
_refine_diff_density_min -1.342
_refine_diff_density_rms 0.104
_refine_ls_extinction_coef 0.0150(18)
_refine_ls_extinction_expression Fc^*^=kFc[1+0.001xFc^2^\l^3^/sin(2\q)]^-1/4^
_refine_ls_extinction_method SHELXL
_refine_ls_goodness_of_fit_ref 1.084
_refine_ls_hydrogen_treatment constr
_refine_ls_matrix_type full
_refine_ls_number_parameters 414
_refine_ls_number_reflns 7924
_refine_ls_number_restraints 65
_refine_ls_restrained_S_all 1.139
_refine_ls_R_factor_all 0.1171
_refine_ls_R_factor_gt 0.0742
_refine_ls_shift/su_max 0.001
_refine_ls_shift/su_mean 0.000
_refine_ls_structure_factor_coef Fsqd
_refine_ls_weighting_details 'calc w=1/[\s^2^(Fo^2^)+(0.1352P)^2^+0.0000P] where P=(Fo^2^+2Fc^2^)/3'
_refine_ls_weighting_scheme calc
_refine_ls_wR_factor_gt 0.2138
_refine_ls_wR_factor_ref 0.2325
_reflns_number_gt 4915
_reflns_number_total 7924
_reflns_threshold_expression >2sigma(I)
_cod_data_source_file jo202111z_si_004.cif
_cod_data_source_block a
_cod_original_sg_symbol_H-M 'P -1 '
_cod_database_code 4027059

loop_
_symmetry_equiv_pos_as_xyz
'x, y, z'
'-x, -y, -z'

loop_
_atom_site_label
_atom_site_type_symbol
_atom_site_fract_x
_atom_site_fract_y
_atom_site_fract_z
_atom_site_U_iso_or_equiv
_atom_site_adp_type
_atom_site_occupancy
_atom_site_symmetry_multiplicity
_atom_site_calc_flag
_atom_site_refinement_flags
Si1 Si 0.1488(2) -0.2309(2) 0.4501(2) 0.0811(7) Uani 1 1 d U
Si2 Si 0.37756(18) 0.09682(17) 0.52698(14) 0.0584(5) Uani 1 1 d .
Si3 Si 0.5676(3) 0.4128(2) 0.3006(2) 0.0890(7) Uani 1 1 d U
Si4 Si 0.2761(2) 0.5786(2) 0.0426(2) 0.0850(7) Uani 1 1 d U
Si5 Si 0.83344(18) 0.91071(17) 0.17723(16) 0.0596(5) Uani 1 1 d .
Si6 Si 1.06767(19) 1.2392(2) 0.25808(18) 0.0744(6) Uani 1 1 d U
Br1 Br 0.20016(7) -0.08315(7) 0.09384(5) 0.0758(3) Uani 1 1 d .
Br2 Br 0.52747(7) 1.07153(7) 0.13422(7) 0.0802(3) Uani 1 1 d .
C1 C 0.0514(12) -0.2082(10) 0.4954(10) 0.133(5) Uani 1 1 d .
H1A H 0.0507 -0.2338 0.5520 0.200 Uiso 1 1 calc R
H1B H -0.0322 -0.2486 0.4389 0.200 Uiso 1 1 calc R
H1C H 0.0842 -0.1301 0.5192 0.200 Uiso 1 1 calc R
C2 C 0.0732(10) -0.3772(8) 0.3710(8) 0.1058(15) Uani 1 1 d U
H2A H 0.0338 -0.4240 0.4038 0.159 Uiso 1 1 calc R
H2B H 0.1347 -0.3883 0.3654 0.159 Uiso 1 1 calc R
H2C H 0.0115 -0.3957 0.3024 0.159 Uiso 1 1 calc R
C3 C 0.2917(9) -0.1908(8) 0.5686(8) 0.1023(15) Uani 1 1 d U
H3A H 0.3357 -0.1136 0.6108 0.153 Uiso 1 1 calc R
H3B H 0.3448 -0.2028 0.5474 0.153 Uiso 1 1 calc R
H3C H 0.2678 -0.2355 0.6086 0.153 Uiso 1 1 calc R
C4 C 0.1945(6) -0.1434(6) 0.3727(5) 0.0584(17) Uani 1 1 d .
C5 C 0.2749(6) -0.0306(6) 0.4026(5) 0.0535(16) Uani 1 1 d .
C6 C 0.2861(6) 0.0051(6) 0.3178(5) 0.0491(15) Uani 1 1 d .
C7 C 0.2169(6) -0.0834(6) 0.2259(5) 0.0553(16) Uani 1 1 d .
C8 C 0.5097(8) 0.1053(8) 0.6277(6) 0.090(3) Uani 1 1 d .
H8A H 0.5839 0.1785 0.6539 0.135 Uiso 1 1 calc R
H8B H 0.5217 0.0510 0.5976 0.135 Uiso 1 1 calc R
H8C H 0.4924 0.0909 0.6840 0.135 Uiso 1 1 calc R
C9 C 0.2902(8) 0.1265(7) 0.5860(6) 0.082(2) Uani 1 1 d .
H9A H 0.2464 0.0657 0.6053 0.123 Uiso 1 1 calc R
H9B H 0.2315 0.1351 0.5360 0.123 Uiso 1 1 calc R
H9C H 0.3478 0.1938 0.6471 0.123 Uiso 1 1 calc R
C10 C 0.4255(6) 0.1856(6) 0.4507(5) 0.0616(18) Uani 1 1 d .
C11 C 0.3702(6) 0.1233(5) 0.3470(5) 0.0500(15) Uani 1 1 d .
C12 C 0.4090(6) 0.1900(5) 0.2884(5) 0.0533(16) Uani 1 1 d .
H12 H 0.3803 0.1604 0.2168 0.064 Uiso 1 1 calc R
C13 C 0.4904(7) 0.2992(6) 0.3462(6) 0.0641(18) Uani 1 1 d .
C14 C 0.7309(9) 0.4531(8) 0.3431(8) 0.1065(14) Uani 1 1 d U
H14A H 0.7774 0.5217 0.3347 0.160 Uiso 1 1 calc R
H14B H 0.7303 0.3956 0.3013 0.160 Uiso 1 1 calc R
H14C H 0.7691 0.4627 0.4154 0.160 Uiso 1 1 calc R
C15 C 0.4803(10) 0.3588(8) 0.1597(7) 0.1017(12) Uani 1 1 d U
H15A H 0.3940 0.3293 0.1391 0.153 Uiso 1 1 calc R
H15B H 0.4878 0.3006 0.1306 0.153 Uiso 1 1 calc R
H15C H 0.5126 0.4176 0.1345 0.153 Uiso 1 1 calc R
C16 C 0.5717(10) 0.5327(8) 0.3546(8) 0.1121(16) Uani 1 1 d U
H16A H 0.5006 0.5291 0.3067 0.168 Uiso 1 1 calc R
H16B H 0.6468 0.5986 0.3662 0.168 Uiso 1 1 calc R
H16C H 0.5700 0.5351 0.4198 0.168 Uiso 1 1 calc R
C17 C 0.2567(13) 0.5666(11) 0.1602(12) 0.184(7) Uani 1 1 d .
H17A H 0.1748 0.5034 0.1393 0.276 Uiso 1 1 calc R
H17B H 0.2671 0.6330 0.1973 0.276 Uiso 1 1 calc R
H17C H 0.3183 0.5571 0.2049 0.276 Uiso 1 1 calc R
C18 C 0.2474(11) 0.4484(9) -0.0324(12) 0.169(6) Uani 1 1 d .
H18A H 0.1729 0.3861 -0.0388 0.254 Uiso 1 1 calc R
H18B H 0.3169 0.4437 0.0032 0.254 Uiso 1 1 calc R
H18C H 0.2372 0.4473 -0.1008 0.254 Uiso 1 1 calc R
C19 C 0.1599(10) 0.6048(8) -0.0350(8) 0.1063(19) Uani 1 1 d U
H19A H 0.1710 0.6178 -0.0942 0.159 Uiso 1 1 calc R
H19B H 0.1714 0.6690 0.0079 0.159 Uiso 1 1 calc R
H19C H 0.0771 0.5411 -0.0590 0.159 Uiso 1 1 calc R
C20 C 0.4375(6) 0.6978(6) 0.0829(5) 0.0590(17) Uani 1 1 d .
C21 C 0.4764(6) 0.8033(6) 0.0969(5) 0.0582(17) Uani 1 1 d .
H21 H 0.4238 0.8281 0.0863 0.070 Uiso 1 1 calc R
C22 C 0.6082(6) 0.8757(5) 0.1302(5) 0.0481(15) Uani 1 1 d .
C23 C 0.6655(6) 0.8191(5) 0.1371(5) 0.0537(16) Uani 1 1 d .
C24 C 0.9362(8) 0.9136(8) 0.3011(7) 0.093(3) Uani 1 1 d .
H24A H 0.9379 0.9557 0.3591 0.139 Uiso 1 1 calc R
H24B H 1.0192 0.9477 0.3092 0.139 Uiso 1 1 calc R
H24C H 0.9047 0.8388 0.2990 0.139 Uiso 1 1 calc R
C25 C 0.8741(9) 0.8778(8) 0.0737(8) 0.094(3) Uani 1 1 d .
H25A H 0.9627 0.9255 0.1001 0.141 Uiso 1 1 calc R
H25B H 0.8322 0.8896 0.0138 0.141 Uiso 1 1 calc R
H25C H 0.8483 0.8014 0.0539 0.141 Uiso 1 1 calc R
C26 C 0.8203(6) 1.0333(6) 0.1869(5) 0.0495(15) Uani 1 1 d .
C27 C 0.6903(5) 0.9939(5) 0.1571(5) 0.0474(15) Uani 1 1 d .
C28 C 0.6746(6) 1.0781(5) 0.1604(5) 0.0539(16) Uani 1 1 d .
C29 C 0.8962(6) 1.1457(6) 0.2119(5) 0.0591(18) Uani 1 1 d .
C30 C 1.1521(8) 1.2123(10) 0.3663(8) 0.123(4) Uani 1 1 d .
H30A H 1.2401 1.2595 0.3896 0.185 Uiso 1 1 calc R
H30B H 1.1251 1.1357 0.3428 0.185 Uiso 1 1 calc R
H30C H 1.1354 1.2277 0.4231 0.185 Uiso 1 1 calc R
C31 C 1.1066(9) 1.2198(8) 0.1539(7) 0.0996(19) Uani 1 1 d U
H31A H 1.0987 1.1499 0.1379 0.149 Uiso 1 1 calc R
H31B H 1.1909 1.2793 0.1757 0.149 Uiso 1 1 calc R
H31C H 1.0508 1.2200 0.0928 0.149 Uiso 1 1 calc R
C32 C 1.1138(10) 1.3841(9) 0.3092(10) 0.147(5) Uani 1 1 d .
H32A H 1.2030 1.4337 0.3409 0.221 Uiso 1 1 calc R
H32B H 1.0869 1.3920 0.3606 0.221 Uiso 1 1 calc R
H32C H 1.0756 1.4020 0.2528 0.221 Uiso 1 1 calc R
S1 S 0.13493(17) -0.20688(16) 0.24003(15) 0.0676(5) Uani 1 1 d .
S2 S 0.52221(19) 0.32207(16) 0.47444(15) 0.0735(6) Uani 1 1 d .
S3 S 0.55913(19) 0.68172(16) 0.10780(16) 0.0681(5) Uani 1 1 d .
S4 S 0.80943(17) 1.20345(16) 0.19861(16) 0.0654(5) Uani 1 1 d .

loop_
_atom_site_aniso_label
_atom_site_aniso_U_11
_atom_site_aniso_U_22
_atom_site_aniso_U_33
_atom_site_aniso_U_23
_atom_site_aniso_U_13
_atom_site_aniso_U_12
Si1 0.0761(15) 0.0923(14) 0.0996(18) 0.0501(13) 0.0534(13) 0.0516(14)
Si2 0.0494(11) 0.0785(14) 0.0407(10) 0.0116(9) 0.0187(9) 0.0358(11)
Si3 0.0904(10) 0.0847(10) 0.0867(10) 0.0343(8) 0.0455(8) 0.0422(8)
Si4 0.0798(11) 0.0805(10) 0.0880(11) 0.0343(8) 0.0395(8) 0.0394(8)
Si5 0.0510(11) 0.0761(14) 0.0640(13) 0.0225(10) 0.0296(10) 0.0433(11)
Si6 0.0373(11) 0.0847(16) 0.0699(14) 0.0126(11) 0.0194(10) 0.0214(11)
Br1 0.0575(5) 0.0925(6) 0.0424(5) 0.0046(4) 0.0155(4) 0.0293(5)
Br2 0.0516(5) 0.0892(6) 0.1022(7) 0.0258(5) 0.0288(4) 0.0489(5)
C1 0.155(11) 0.171(11) 0.188(13) 0.118(10) 0.138(11) 0.116(10)
C2 0.1072(18) 0.1030(15) 0.1048(17) 0.0375(10) 0.0494(11) 0.0576(12)
C3 0.1003(16) 0.1040(17) 0.1015(16) 0.0426(11) 0.0425(9) 0.0587(12)
C4 0.040(4) 0.071(5) 0.053(4) 0.012(3) 0.018(3) 0.029(4)
C5 0.036(3) 0.072(5) 0.047(4) 0.013(3) 0.017(3) 0.031(4)
C6 0.034(3) 0.067(4) 0.043(4) 0.015(3) 0.016(3) 0.029(3)
C7 0.035(3) 0.067(4) 0.051(4) 0.015(3) 0.014(3) 0.026(3)
C8 0.078(6) 0.116(7) 0.064(5) 0.018(5) 0.016(4) 0.062(6)
C9 0.089(6) 0.119(7) 0.061(5) 0.031(5) 0.045(5) 0.067(6)
C10 0.056(4) 0.075(5) 0.047(4) 0.010(3) 0.023(3) 0.037(4)
C11 0.038(3) 0.059(4) 0.043(4) 0.010(3) 0.016(3) 0.025(3)
C12 0.043(4) 0.062(4) 0.042(4) 0.008(3) 0.017(3) 0.026(4)
C13 0.055(4) 0.070(5) 0.055(4) 0.011(4) 0.026(4) 0.031(4)
C14 0.1016(13) 0.1090(18) 0.1085(19) 0.0408(11) 0.0480(10) 0.0595(13)
C15 0.1036(15) 0.1024(16) 0.0951(12) 0.0407(9) 0.0464(9) 0.0540(11)
C16 0.1150(19) 0.1092(18) 0.114(2) 0.0360(8) 0.0534(13) 0.0660(15)
C17 0.151(13) 0.145(12) 0.181(15) 0.050(10) 0.099(12) 0.019(10)
C18 0.102(10) 0.079(8) 0.218(16) -0.020(8) 0.049(10) 0.015(7)
C19 0.105(2) 0.106(2) 0.109(2) 0.0422(13) 0.0442(10) 0.0630(16)
C20 0.055(4) 0.062(5) 0.054(4) 0.021(3) 0.023(3) 0.030(4)
C21 0.044(4) 0.065(5) 0.058(4) 0.022(3) 0.022(3) 0.026(4)
C22 0.042(4) 0.062(4) 0.043(4) 0.019(3) 0.019(3) 0.032(4)
C23 0.053(4) 0.057(4) 0.047(4) 0.016(3) 0.022(3) 0.030(4)
C24 0.072(6) 0.120(7) 0.100(7) 0.048(6) 0.035(5) 0.065(6)
C25 0.110(7) 0.114(7) 0.105(7) 0.039(6) 0.075(6) 0.079(6)
C26 0.035(3) 0.064(4) 0.046(4) 0.016(3) 0.018(3) 0.028(3)
C27 0.032(3) 0.056(4) 0.042(3) 0.010(3) 0.013(3) 0.022(3)
C28 0.040(4) 0.058(4) 0.053(4) 0.010(3) 0.021(3) 0.024(3)
C29 0.043(4) 0.079(5) 0.060(4) 0.022(4) 0.028(3) 0.035(4)
C30 0.050(5) 0.168(10) 0.099(8) 0.031(7) 0.011(5) 0.046(7)
C31 0.099(2) 0.105(2) 0.095(2) 0.0323(11) 0.0559(16) 0.0520(13)
C32 0.077(8) 0.098(8) 0.178(13) 0.023(8) 0.041(8) 0.009(6)
S1 0.0451(10) 0.0694(12) 0.0607(12) 0.0072(9) 0.0167(9) 0.0237(10)
S2 0.0658(13) 0.0676(13) 0.0549(11) 0.0030(9) 0.0241(10) 0.0240(11)
S3 0.0675(12) 0.0628(12) 0.0719(13) 0.0211(10) 0.0326(10) 0.0364(11)
S4 0.0475(10) 0.0614(11) 0.0768(13) 0.0185(9) 0.0246(9) 0.0284(9)

loop_
_atom_type_symbol
_atom_type_description
_atom_type_scat_dispersion_real
_atom_type_scat_dispersion_imag
_atom_type_scat_source
C C 0.0033 0.0016 'International Tables Vol C Tables 4.2.6.8 and 6.1.1.4'
H H 0.0000 0.0000 'International Tables Vol C Tables 4.2.6.8 and 6.1.1.4'
O O 0.0106 0.0060 'International Tables Vol C Tables 4.2.6.8 and 6.1.1.4'
Si Si 0.0817 0.0704 'International Tables Vol C Tables 4.2.6.8 and 6.1.1.4'
S S 0.1246 0.1234 'International Tables Vol C Tables 4.2.6.8 and 6.1.1.4'
Br Br -0.2901 2.4595 'International Tables Vol C Tables 4.2.6.8 and 6.1.1.4'

loop_
_geom_angle_atom_site_label_1
_geom_angle_atom_site_label_2
_geom_angle_atom_site_label_3
_geom_angle
C1 Si1 C2 112.9(6)
C1 Si1 C4 110.7(4)
C2 Si1 C4 109.1(4)
C1 Si1 C3 107.3(6)
C2 Si1 C3 107.1(5)
C4 Si1 C3 109.7(4)
C8 Si2 C9 110.4(4)
C8 Si2 C10 112.8(4)
C9 Si2 C10 112.7(4)
C8 Si2 C5 116.1(3)
C9 Si2 C5 114.0(3)
C10 Si2 C5 89.5(3)
C16 Si3 C15 109.8(5)
C16 Si3 C14 108.6(5)
C15 Si3 C14 110.7(5)
C16 Si3 C13 111.8(4)
C15 Si3 C13 107.7(4)
C14 Si3 C13 108.4(4)
C18 Si4 C19 110.9(6)
C18 Si4 C17 109.5(7)
C19 Si4 C17 106.4(6)
C18 Si4 C20 110.0(5)
C19 Si4 C20 110.2(4)
C17 Si4 C20 109.7(5)
C23 Si5 C24 113.5(4)
C23 Si5 C25 113.2(4)
C24 Si5 C25 109.4(4)
C23 Si5 C26 89.7(3)
C24 Si5 C26 116.3(4)
C25 Si5 C26 113.7(4)
C31 Si6 C30 110.0(5)
C31 Si6 C32 110.2(5)
C30 Si6 C32 107.9(6)
C31 Si6 C29 111.8(4)
C30 Si6 C29 109.3(4)
C32 Si6 C29 107.5(4)
Si1 C1 H1A 109.5
Si1 C1 H1B 109.5
H1A C1 H1B 109.5
Si1 C1 H1C 109.5
H1A C1 H1C 109.5
H1B C1 H1C 109.5
Si1 C2 H2A 109.5
Si1 C2 H2B 109.5
H2A C2 H2B 109.5
Si1 C2 H2C 109.5
H2A C2 H2C 109.5
H2B C2 H2C 109.5
Si1 C3 H3A 109.5
Si1 C3 H3B 109.5
H3A C3 H3B 109.5
Si1 C3 H3C 109.5
H3A C3 H3C 109.5
H3B C3 H3C 109.5
C5 C4 S1 109.3(5)
C5 C4 Si1 131.3(5)
S1 C4 Si1 119.4(4)
C4 C5 C6 114.3(6)
C4 C5 Si2 137.7(5)
C6 C5 Si2 108.1(5)
C7 C6 C11 133.3(6)
C7 C6 C5 111.1(6)
C11 C6 C5 115.5(5)
C6 C7 S1 112.0(5)
C6 C7 Br1 128.3(5)
S1 C7 Br1 119.7(4)
Si2 C8 H8A 109.5
Si2 C8 H8B 109.5
H8A C8 H8B 109.5
Si2 C8 H8C 109.5
H8A C8 H8C 109.5
H8B C8 H8C 109.5
Si2 C9 H9A 109.5
Si2 C9 H9B 109.5
H9A C9 H9B 109.5
Si2 C9 H9C 109.5
H9A C9 H9C 109.5
H9B C9 H9C 109.5
C11 C10 S2 110.3(5)
C11 C10 Si2 111.8(5)
S2 C10 Si2 137.8(4)
C10 C11 C12 112.3(6)
C10 C11 C6 115.1(6)
C12 C11 C6 132.6(6)
C13 C12 C11 113.8(6)
C13 C12 H12 123.1
C11 C12 H12 123.1
C12 C13 S2 109.8(5)
C12 C13 Si3 127.0(6)
S2 C13 Si3 123.1(4)
Si3 C14 H14A 109.5
Si3 C14 H14B 109.5
H14A C14 H14B 109.5
Si3 C14 H14C 109.5
H14A C14 H14C 109.5
H14B C14 H14C 109.5
Si3 C15 H15A 109.5
Si3 C15 H15B 109.5
H15A C15 H15B 109.5
Si3 C15 H15C 109.5
H15A C15 H15C 109.5
H15B C15 H15C 109.5
Si3 C16 H16A 109.5
Si3 C16 H16B 109.5
H16A C16 H16B 109.5
Si3 C16 H16C 109.5
H16A C16 H16C 109.5
H16B C16 H16C 109.5
Si4 C17 H17A 109.5
Si4 C17 H17B 109.5
H17A C17 H17B 109.5
Si4 C17 H17C 109.5
H17A C17 H17C 109.5
H17B C17 H17C 109.5
Si4 C18 H18A 109.5
Si4 C18 H18B 109.5
H18A C18 H18B 109.5
Si4 C18 H18C 109.5
H18A C18 H18C 109.5
H18B C18 H18C 109.5
Si4 C19 H19A 109.5
Si4 C19 H19B 109.5
H19A C19 H19B 109.5
Si4 C19 H19C 109.5
H19A C19 H19C 109.5
H19B C19 H19C 109.5
C21 C20 S3 110.6(5)
C21 C20 Si4 127.3(5)
S3 C20 Si4 122.1(4)
C20 C21 C22 113.6(6)
C20 C21 H21 123.2
C22 C21 H21 123.2
C23 C22 C27 114.5(6)
C23 C22 C21 112.5(6)
C27 C22 C21 133.0(6)
C22 C23 S3 109.5(5)
C22 C23 Si5 112.8(5)
S3 C23 Si5 137.7(4)
Si5 C24 H24A 109.5
Si5 C24 H24B 109.5
H24A C24 H24B 109.5
Si5 C24 H24C 109.5
H24A C24 H24C 109.5
H24B C24 H24C 109.5
Si5 C25 H25A 109.5
Si5 C25 H25B 109.5
H25A C25 H25B 109.5
Si5 C25 H25C 109.5
H25A C25 H25C 109.5
H25B C25 H25C 109.5
C29 C26 C27 113.4(6)
C29 C26 Si5 138.2(5)
C27 C26 Si5 108.4(5)
C28 C27 C22 134.3(6)
C28 C27 C26 111.1(6)
C22 C27 C26 114.6(5)
C27 C28 S4 113.1(5)
C27 C28 Br2 127.4(5)
S4 C28 Br2 119.4(4)
C26 C29 S4 109.6(5)
C26 C29 Si6 131.4(5)
S4 C29 Si6 118.9(4)
Si6 C30 H30A 109.5
Si6 C30 H30B 109.5
H30A C30 H30B 109.5
Si6 C30 H30C 109.5
H30A C30 H30C 109.5
H30B C30 H30C 109.5
Si6 C31 H31A 109.5
Si6 C31 H31B 109.5
H31A C31 H31B 109.5
Si6 C31 H31C 109.5
H31A C31 H31C 109.5
H31B C31 H31C 109.5
Si6 C32 H32A 109.5
Si6 C32 H32B 109.5
H32A C32 H32B 109.5
Si6 C32 H32C 109.5
H32A C32 H32C 109.5
H32B C32 H32C 109.5
C7 S1 C4 93.3(3)
C10 S2 C13 93.8(3)
C23 S3 C20 93.8(3)
C28 S4 C29 92.8(3)

loop_
_geom_bond_atom_site_label_1
_geom_bond_atom_site_label_2
_geom_bond_distance
Si1 C1 1.819(9)
Si1 C2 1.833(10)
Si1 C4 1.865(7)
Si1 C3 1.870(10)
Si2 C8 1.840(8)
Si2 C9 1.862(7)
Si2 C10 1.871(7)
Si2 C5 1.886(7)
Si3 C16 1.782(9)
Si3 C15 1.804(10)
Si3 C14 1.863(10)
Si3 C13 1.869(8)
Si4 C18 1.837(11)
Si4 C19 1.857(10)
Si4 C17 1.851(13)
Si4 C20 1.868(7)
Si5 C23 1.847(7)
Si5 C24 1.858(9)
Si5 C25 1.860(7)
Si5 C26 1.875(7)
Si6 C31 1.809(8)
Si6 C30 1.834(10)
Si6 C32 1.844(11)
Si6 C29 1.870(7)
Br1 C7 1.869(7)
Br2 C28 1.878(6)
C1 H1A 0.9600
C1 H1B 0.9600
C1 H1C 0.9600
C2 H2A 0.9600
C2 H2B 0.9600
C2 H2C 0.9600
C3 H3A 0.9600
C3 H3B 0.9600
C3 H3C 0.9600
C4 C5 1.371(9)
C4 S1 1.724(7)
C5 C6 1.445(9)
C6 C7 1.359(9)
C6 C11 1.442(9)
C7 S1 1.714(7)
C8 H8A 0.9600
C8 H8B 0.9600
C8 H8C 0.9600
C9 H9A 0.9600
C9 H9B 0.9600
C9 H9C 0.9600
C10 C11 1.367(9)
C10 S2 1.692(8)
C11 C12 1.430(9)
C12 C13 1.341(9)
C12 H12 0.9300
C13 S2 1.716(7)
C14 H14A 0.9600
C14 H14B 0.9600
C14 H14C 0.9600
C15 H15A 0.9600
C15 H15B 0.9600
C15 H15C 0.9600
C16 H16A 0.9600
C16 H16B 0.9600
C16 H16C 0.9600
C17 H17A 0.9600
C17 H17B 0.9600
C17 H17C 0.9600
C18 H18A 0.9600
C18 H18B 0.9600
C18 H18C 0.9600
C19 H19A 0.9600
C19 H19B 0.9600
C19 H19C 0.9600
C20 C21 1.329(9)
C20 S3 1.721(7)
C21 C22 1.444(9)
C21 H21 0.9300
C22 C23 1.377(8)
C22 C27 1.444(9)
C23 S3 1.710(7)
C24 H24A 0.9600
C24 H24B 0.9600
C24 H24C 0.9600
C25 H25A 0.9600
C25 H25B 0.9600
C25 H25C 0.9600
C26 C29 1.370(9)
C26 C27 1.464(8)
C27 C28 1.343(9)
C28 S4 1.707(7)
C29 S4 1.735(6)
C30 H30A 0.9600
C30 H30B 0.9600
C30 H30C 0.9600
C31 H31A 0.9600
C31 H31B 0.9600
C31 H31C 0.9600
C32 H32A 0.9600
C32 H32B 0.9600
C32 H32C 0.9600
